data_7026954
loop_
_publ_author_name
'Fei, Honghan'
'Oliver, Scott R. J.'

_publ_section_title
;
 Two cationic metal-organic frameworks based on cadmium and
 \a,\w-alkanedisulfonate anions and their photoluminescent properties.
;
_journal_issue 46
_journal_name_full 'Dalton transactions (Cambridge, England : 2003)'
_journal_page_first 11193
_journal_page_last 11200
_journal_paper_doi 10.1039/c0dt01064b
_journal_volume 39
_journal_year 2010
_chemical_formula_sum 'C19.5 H27 Cd1.5 N3 O15 S3'
_chemical_formula_weight 808.22
_chemical_name_systematic
;
?
;
_space_group_IT_number 154
_symmetry_cell_setting hexagonal
_symmetry_space_group_name_Hall 'P 32 2"'
_symmetry_space_group_name_H-M 'P 32 2 1'
_atom_sites_solution_hydrogens geom
_atom_sites_solution_primary direct
_atom_sites_solution_secondary difmap
_audit_creation_method SHELXL-97
_cell_angle_alpha 90.00
_cell_angle_beta 90.00
_cell_angle_gamma 120.00
_cell_formula_units_Z 2
_cell_length_a 11.7810(10)
_cell_length_b 11.7810(10)
_cell_length_c 12.6868(15)
_cell_measurement_reflns_used 8126
_cell_measurement_temperature 150(2)
_cell_measurement_theta_max 58.634
_cell_measurement_theta_min 5.121
_cell_volume 1524.9(3)
_computing_cell_refinement 'Bruker SAINT v7.34'
_computing_data_collection 'Bruker APEX-II v2.1-4'
_computing_data_reduction 'Bruker SAINT v7.34'
_computing_structure_refinement 'SHELXL-97 (Sheldrick, 1997)'
_computing_structure_solution 'SHELXS-97 (Sheldrick, 1990)'
_diffrn_ambient_temperature 150(2)
_diffrn_detector_area_resol_mean 83.33
_diffrn_measured_fraction_theta_full 1.000
_diffrn_measured_fraction_theta_max 1.000
_diffrn_measurement_device_type 'Bruker APEX-II'
_diffrn_measurement_method \w/2\q-scans
_diffrn_radiation_monochromator graphite
_diffrn_radiation_source 'fine-focus sealed tube'
_diffrn_radiation_type MoK\a
_diffrn_radiation_wavelength 0.71073
_diffrn_reflns_av_R_equivalents 0.0000
_diffrn_reflns_av_sigmaI/netI 0.0174
_diffrn_reflns_limit_h_max 13
_diffrn_reflns_limit_h_min -13
_diffrn_reflns_limit_k_max 15
_diffrn_reflns_limit_k_min -15
_diffrn_reflns_limit_l_max 16
_diffrn_reflns_limit_l_min -16
_diffrn_reflns_number 1432
_diffrn_reflns_theta_full 28.24
_diffrn_reflns_theta_max 28.24
_diffrn_reflns_theta_min 2.00
_exptl_absorpt_coefficient_mu 1.332
_exptl_absorpt_correction_T_max 0.7459
_exptl_absorpt_correction_T_min 0.6571
_exptl_absorpt_correction_type empirical
_exptl_crystal_colour colorless
_exptl_crystal_density_diffrn 1.760
_exptl_crystal_density_method 'not measured'
_exptl_crystal_description needle
_exptl_crystal_F_000 810
_exptl_crystal_size_max 0.15
_exptl_crystal_size_mid 0.04
_exptl_crystal_size_min 0.03
_refine_diff_density_max 0.274
_refine_diff_density_min -0.373
_refine_diff_density_rms 0.067
_refine_ls_extinction_method none
_refine_ls_goodness_of_fit_ref 1.081
_refine_ls_hydrogen_treatment mixed
_refine_ls_matrix_type full
_refine_ls_number_parameters 142
_refine_ls_number_reflns 1432
_refine_ls_number_restraints 0
_refine_ls_restrained_S_all 1.081
_refine_ls_R_factor_all 0.0176
_refine_ls_R_factor_gt 0.0169
_refine_ls_shift/su_max 0.002
_refine_ls_shift/su_mean 0.000
_refine_ls_structure_factor_coef Fsqd
_refine_ls_weighting_details 'calc w=1/[\s^2^(Fo^2^)+(0.0214P)^2^+0.5225P] where P=(Fo^2^+2Fc^2^)/3'
_refine_ls_weighting_scheme calc
_refine_ls_wR_factor_gt 0.0409
_refine_ls_wR_factor_ref 0.0412
_reflns_number_gt 1401
_reflns_number_total 1432
_reflns_threshold_expression >2sigma(I)
_cod_data_source_file c0dt01064b.txt
_cod_data_source_block xsc1009a
_cod_original_sg_symbol_H-M P3(2)21
_cod_original_formula_sum 'C19.50 H27 Cd1.50 N3 O15 S3'
_cod_database_code 7026954

loop_
_symmetry_equiv_pos_as_xyz
'x, y, z'
'-y, x-y, z+2/3'
'-x+y, -x, z+1/3'
'y, x, -z'
'x-y, -y, -z+1/3'
'-x, -x+y, -z+2/3'

loop_
_atom_site_label
_atom_site_type_symbol
_atom_site_fract_x
_atom_site_fract_y
_atom_site_fract_z
_atom_site_U_iso_or_equiv
_atom_site_adp_type
_atom_site_occupancy
_atom_site_symmetry_multiplicity
_atom_site_calc_flag
_atom_site_refinement_flags
Cd1 Cd 0.552075(19) 0.0000 0.1667 0.01217(7) Uani 1 2 d S
S3 S 0.68126(7) 0.52177(7) 0.17508(5) 0.01594(14) Uani 1 1 d .
C3 C 0.1127(3) 0.0000 0.1667 0.0162(8) Uani 1 2 d S
N1 N 0.3510(3) 0.0000 0.1667 0.0140(7) Uani 1 2 d S
O1 O 0.66062(19) 0.20861(17) 0.09550(14) 0.0172(4) Uani 1 1 d .
H1B H 0.6545 0.2611 0.1367 0.026 Uiso 1 1 calc R
C2 C 0.1164(3) -0.1158(3) 0.1536(2) 0.0190(6) Uani 1 1 d .
H2A H 0.0375 -0.1971 0.1453 0.023 Uiso 1 1 calc R
C1 C 0.2371(3) -0.1104(3) 0.1529(2) 0.0182(6) Uani 1 1 d .
H1A H 0.2384 -0.1895 0.1422 0.022 Uiso 1 1 calc R
C7 C 0.5987(4) 0.5987(4) 0.0000 0.0249(9) Uani 1 2 d S
N2 N 0.7493(2) 0.0000 0.1667 0.0147(7) Uani 1 2 d S
C8 C 0.5675(3) 0.4807(3) 0.0694(2) 0.0219(6) Uani 1 1 d .
H8A H 0.5687 0.4118 0.0255 0.026 Uiso 1 1 calc R
H8B H 0.4781 0.4446 0.0987 0.026 Uiso 1 1 calc R
O2 O 0.4797(2) -0.0980(2) 0.00822(15) 0.0231(4) Uani 1 1 d .
H2B H 0.5346 -0.1159 -0.0176 0.035 Uiso 1 1 calc R
C4 C 0.8589(3) 0.1012(3) 0.1280(2) 0.0192(6) Uani 1 1 d .
H4A H 0.8548 0.1741 0.1006 0.023 Uiso 1 1 calc R
O3 O 0.6502(2) 0.39530(19) 0.22271(15) 0.0205(4) Uani 1 1 d .
O4 O 0.8128(2) 0.5903(2) 0.12991(16) 0.0228(4) Uani 1 1 d .
O5 O 0.65763(19) 0.60267(18) 0.24759(14) 0.0191(4) Uani 1 1 d .
C5 C 0.9777(3) 0.1047(3) 0.1262(2) 0.0203(6) Uani 1 1 d .
H5A H 1.0528 0.1783 0.0973 0.024 Uiso 1 1 calc R
C6 C 0.9868(3) 0.0000 0.1667 0.0148(7) Uani 1 2 d S
H8 H 0.619(3) 0.673(3) 0.044(2) 0.031(10) Uiso 1 1 d .
H2 H 0.458(4) -0.043(5) -0.025(3) 0.049(12) Uiso 1 1 d .
H1 H 0.642(4) 0.221(4) 0.031(3) 0.042(11) Uiso 1 1 d .

loop_
_atom_site_aniso_label
_atom_site_aniso_U_11
_atom_site_aniso_U_22
_atom_site_aniso_U_33
_atom_site_aniso_U_23
_atom_site_aniso_U_13
_atom_site_aniso_U_12
Cd1 0.01004(9) 0.01262(13) 0.01471(11) 0.00014(10) 0.00007(5) 0.00631(6)
S3 0.0186(3) 0.0159(3) 0.0146(3) 0.0004(2) 0.0013(2) 0.0095(3)
C3 0.0133(13) 0.018(2) 0.0188(19) 0.0041(15) 0.0020(8) 0.0090(10)
N1 0.0127(11) 0.0143(17) 0.0155(15) 0.0004(12) 0.0002(6) 0.0071(8)
O1 0.0210(10) 0.0149(9) 0.0177(9) 0.0012(7) 0.0009(8) 0.0105(8)
C2 0.0128(13) 0.0141(13) 0.0292(16) -0.0034(11) -0.0017(11) 0.0062(11)
C1 0.0159(13) 0.0162(14) 0.0248(15) 0.0006(11) 0.0004(11) 0.0097(11)
C7 0.0237(15) 0.0237(15) 0.024(2) 0.0033(9) -0.0033(9) 0.0098(18)
N2 0.0107(12) 0.0142(15) 0.0205(16) 0.0003(12) 0.0001(6) 0.0071(7)
C8 0.0254(14) 0.0200(14) 0.0181(13) 0.0010(10) -0.0048(11) 0.0098(11)
O2 0.0298(11) 0.0299(11) 0.0192(10) -0.0043(8) -0.0036(8) 0.0221(9)
C4 0.0146(12) 0.0164(13) 0.0277(14) 0.0047(11) 0.0020(11) 0.0087(11)
O3 0.0301(11) 0.0166(10) 0.0174(9) 0.0002(8) -0.0005(8) 0.0136(9)
O4 0.0204(10) 0.0257(11) 0.0238(10) 0.0018(8) 0.0055(8) 0.0127(9)
O5 0.0225(10) 0.0170(9) 0.0184(9) 0.0004(7) 0.0051(8) 0.0103(8)
C5 0.0156(13) 0.0146(13) 0.0284(16) 0.0039(11) 0.0020(11) 0.0057(11)
C6 0.0101(12) 0.0207(19) 0.0171(18) -0.0035(15) -0.0017(8) 0.0103(9)

loop_
_atom_type_symbol
_atom_type_description
_atom_type_scat_dispersion_real
_atom_type_scat_dispersion_imag
_atom_type_scat_source
C C 0.0033 0.0016 'International Tables Vol C Tables 4.2.6.8 and 6.1.1.4'
H H 0.0000 0.0000 'International Tables Vol C Tables 4.2.6.8 and 6.1.1.4'
N N 0.0061 0.0033 'International Tables Vol C Tables 4.2.6.8 and 6.1.1.4'
O O 0.0106 0.0060 'International Tables Vol C Tables 4.2.6.8 and 6.1.1.4'
S S 0.1246 0.1234 'International Tables Vol C Tables 4.2.6.8 and 6.1.1.4'
Cd Cd -0.8075 1.2024 'International Tables Vol C Tables 4.2.6.8 and 6.1.1.4'

loop_
_geom_angle_atom_site_label_1
_geom_angle_atom_site_label_2
_geom_angle_atom_site_label_3
_geom_angle
_geom_angle_site_symmetry_1
_geom_angle_site_symmetry_3
O2 Cd1 O2 166.03(10) 5 .
O2 Cd1 O1 93.57(7) 5 5
O2 Cd1 O1 86.73(7) . 5
O2 Cd1 O1 86.73(7) 5 .
O2 Cd1 O1 93.57(7) . .
O1 Cd1 O1 177.52(9) 5 .
O2 Cd1 N2 96.98(5) 5 .
O2 Cd1 N2 96.98(5) . .
O1 Cd1 N2 88.76(5) 5 .
O1 Cd1 N2 88.76(5) . .
O2 Cd1 N1 83.02(5) 5 .
O2 Cd1 N1 83.02(5) . .
O1 Cd1 N1 91.24(5) 5 .
O1 Cd1 N1 91.24(5) . .
N2 Cd1 N1 180.0 . .
O5 S3 O4 112.67(12) . .
O5 S3 O3 111.87(11) . .
O4 S3 O3 112.24(12) . .
O5 S3 C8 106.90(13) . .
O4 S3 C8 107.49(13) . .
O3 S3 C8 105.14(12) . .
C2 C3 C2 117.4(4) 5 .
C2 C3 C6 121.3(2) 5 1_455
C2 C3 C6 121.3(2) . 1_455
C1 N1 C1 117.6(4) 5 .
C1 N1 Cd1 121.2(2) 5 .
C1 N1 Cd1 121.2(2) . .
C1 C2 C3 119.1(3) . .
N1 C1 C2 123.4(3) . .
C8 C7 C8 109.7(4) . 4
C4 N2 C4 117.3(3) 5 .
C4 N2 Cd1 121.33(17) 5 .
C4 N2 Cd1 121.33(17) . .
C7 C8 S3 112.4(2) . .
N2 C4 C5 123.1(3) . .
C4 C5 C6 119.7(3) . .
C5 C6 C5 117.2(4) 5 .
C5 C6 C3 121.42(18) 5 1_655
C5 C6 C3 121.42(18) . 1_655

loop_
_geom_bond_atom_site_label_1
_geom_bond_atom_site_label_2
_geom_bond_distance
_geom_bond_site_symmetry_2
Cd1 O2 2.2618(19) 5
Cd1 O2 2.2618(19) .
Cd1 O1 2.3125(18) 5
Cd1 O1 2.3125(18) .
Cd1 N2 2.323(3) .
Cd1 N1 2.369(3) .
S3 O5 1.4483(19) .
S3 O4 1.459(2) .
S3 O3 1.474(2) .
S3 C8 1.783(3) .
C3 C2 1.396(3) 5
C3 C2 1.396(3) .
C3 C6 1.484(5) 1_455
N1 C1 1.333(3) 5
N1 C1 1.333(3) .
C2 C1 1.392(4) .
C7 C8 1.526(4) .
C7 C8 1.527(4) 4
N2 C4 1.338(3) 5
N2 C4 1.338(3) .
C4 C5 1.379(4) .
C5 C6 1.389(3) .
C6 C5 1.389(3) 5
C6 C3 1.484(5) 1_655

loop_
_geom_hbond_atom_site_label_D
_geom_hbond_atom_site_label_H
_geom_hbond_atom_site_label_A
_geom_hbond_distance_DH
_geom_hbond_distance_HA
_geom_hbond_distance_DA
_geom_hbond_angle_DHA
_geom_hbond_site_symmetry_A
O1 H1B O3 0.84 1.94 2.780(3) 174.6 .
O2 H2B O4 0.84 1.93 2.691(3) 150.4 4_545

loop_
_geom_torsion_atom_site_label_1
_geom_torsion_atom_site_label_2
_geom_torsion_atom_site_label_3
_geom_torsion_atom_site_label_4
_geom_torsion
_geom_torsion_site_symmetry_1
_geom_torsion_site_symmetry_4
O2 Cd1 N1 C1 54.78(15) 5 5
O2 Cd1 N1 C1 -125.22(15) . 5
O1 Cd1 N1 C1 148.23(14) 5 5
O1 Cd1 N1 C1 -31.77(14) . 5
N2 Cd1 N1 C1 0(17) . 5
O2 Cd1 N1 C1 -125.22(15) 5 .
O2 Cd1 N1 C1 54.78(15) . .
O1 Cd1 N1 C1 -31.77(14) 5 .
O1 Cd1 N1 C1 148.23(14) . .
N2 Cd1 N1 C1 0(100) . .
C2 C3 C2 C1 -0.8(2) 5 .
C6 C3 C2 C1 179.2(2) 1_455 .
C1 N1 C1 C2 -0.8(2) 5 .
Cd1 N1 C1 C2 179.2(2) . .
C3 C2 C1 N1 1.6(4) . .
O2 Cd1 N2 C4 91.05(15) 5 5
O2 Cd1 N2 C4 -88.95(15) . 5
O1 Cd1 N2 C4 -2.39(15) 5 5
O1 Cd1 N2 C4 177.60(15) . 5
N1 Cd1 N2 C4 0(100) . 5
O2 Cd1 N2 C4 -88.95(15) 5 .
O2 Cd1 N2 C4 91.05(15) . .
O1 Cd1 N2 C4 177.61(15) 5 .
O1 Cd1 N2 C4 -2.40(15) . .
N1 Cd1 N2 C4 0(28) . .
C8 C7 C8 S3 -164.9(2) 4 .
O5 S3 C8 C7 69.8(2) . .
O4 S3 C8 C7 -51.4(2) . .
O3 S3 C8 C7 -171.18(17) . .
C4 N2 C4 C5 0.3(2) 5 .
Cd1 N2 C4 C5 -179.7(2) . .
N2 C4 C5 C6 -0.6(4) . .
C4 C5 C6 C5 0.3(2) . 5
C4 C5 C6 C3 -179.7(2) . 1_655
